data_1569081
loop_
_publ_author_name
'Beckett, Michael A.'
'Coles, Simon J.'
'Horton, Peter N.'
'Rixon, Thomas A.'

_publ_section_title
;
 Structural (XRD) Characterization and an Analysis of H-Bonding Motifs in
 Some Tetrahydroxidohexaoxidopentaborate(1-) Salts of <i>N</i>-Substituted
 Guanidinium Cations.
;
_journal_issue 7
_journal_name_full 'Molecules (Basel, Switzerland)'
_journal_page_first 3273
_journal_paper_doi 10.3390/molecules28073273
_journal_volume 28
_journal_year 2023
_chemical_formula_moiety 'B5 H4 O10, C5 H14 N3'
_chemical_formula_sum 'C5 H18 B5 N3 O10'
_chemical_formula_weight 334.27
_space_group_crystal_system triclinic
_space_group_IT_number 2
_space_group_name_Hall '-P 1'
_space_group_name_H-M_alt 'P -1'
_atom_sites_solution_hydrogens mixed
_audit_creation_date 2023-03-16
_audit_creation_method
;
Olex2 1.5
(compiled 2023.03.06 svn.rbb2c1857 for OlexSys, GUI svn.r6748)
;
_cell_angle_alpha 65.3810(10)
_cell_angle_beta 69.049(2)
_cell_angle_gamma 88.603(2)
_cell_formula_units_Z 2
_cell_length_a 9.5035(3)
_cell_length_b 9.5151(3)
_cell_length_c 10.4386(3)
_cell_measurement_reflns_used 3558
_cell_measurement_temperature 120(2)
_cell_measurement_theta_max 27.485
_cell_measurement_theta_min 2.910
_cell_volume 792.72(4)
_computing_cell_refinement 'DENZO (Otwinowski & Minor, 1997) & COLLECT (Hooft, R.W.W., 1998)'
_computing_data_collection 'COLLECT (Hooft, R.W.W., 1998)'
_computing_data_reduction 'DENZO (Otwinowski & Minor, 1997) & COLLECT (Hooft, R.W.W., 1998)'
_computing_molecular_graphics 'Olex2 1.5 (Dolomanov et al., 2009)'
_computing_publication_material 'Olex2 1.5 (Dolomanov et al., 2009)'
_computing_structure_refinement 'SHELXL 2018/3 (Sheldrick, 2015)'
_computing_structure_solution 'SHELXS-97 (Sheldrick, 2008)'
_diffrn_ambient_temperature 120(2)
_diffrn_detector_area_resol_mean 9.091
_diffrn_measured_fraction_theta_full 0.997
_diffrn_measured_fraction_theta_max 0.991
_diffrn_measurement_device_type 'Bruker-Nonius Roper CCD camera on \k-goniostat'
_diffrn_measurement_method '\f & \w scans'
_diffrn_radiation_monochromator graphite
_diffrn_radiation_type MoK\a
_diffrn_radiation_wavelength 0.71073
_diffrn_reflns_av_R_equivalents 0.0406
_diffrn_reflns_av_unetI/netI 0.0378
_diffrn_reflns_Laue_measured_fraction_full 0.997
_diffrn_reflns_Laue_measured_fraction_max 0.991
_diffrn_reflns_limit_h_max 12
_diffrn_reflns_limit_h_min -12
_diffrn_reflns_limit_k_max 12
_diffrn_reflns_limit_k_min -12
_diffrn_reflns_limit_l_max 13
_diffrn_reflns_limit_l_min -13
_diffrn_reflns_number 16517
_diffrn_reflns_point_group_measured_fraction_full 0.997
_diffrn_reflns_point_group_measured_fraction_max 0.991
_diffrn_reflns_theta_full 25.242
_diffrn_reflns_theta_max 27.575
_diffrn_reflns_theta_min 3.071
_diffrn_source 'Bruker-Nonius FR591 rotating anode'
_diffrn_source_current 85.0
_diffrn_source_power 4.25
_diffrn_source_voltage 50.0
_exptl_absorpt_coefficient_mu 0.123
_exptl_absorpt_correction_T_max 0.9831
_exptl_absorpt_correction_T_min 0.9572
_exptl_absorpt_correction_type multi-scan
_exptl_absorpt_process_details 'SADABS 2007/2 (Sheldrick, G.M., 2007)'
_exptl_crystal_colour colourless
_exptl_crystal_colour_primary colourless
_exptl_crystal_density_diffrn 1.400
_exptl_crystal_density_meas x
_exptl_crystal_density_method 'not measured'
_exptl_crystal_description Block
_exptl_crystal_F_000 348
_exptl_crystal_size_max 0.36
_exptl_crystal_size_mid 0.2
_exptl_crystal_size_min 0.14
_refine_diff_density_max 0.197
_refine_diff_density_min -0.238
_refine_diff_density_rms 0.048
_refine_ls_extinction_coef 0.026(4)
_refine_ls_extinction_expression Fc^*^=kFc[1+0.001xFc^2^\l^3^/sin(2\q)]^-1/4^
_refine_ls_extinction_method 'SHELXL-2018/3 (Sheldrick 2018)'
_refine_ls_goodness_of_fit_ref 1.057
_refine_ls_hydrogen_treatment mixed
_refine_ls_matrix_type full
_refine_ls_number_parameters 231
_refine_ls_number_reflns 3652
_refine_ls_number_restraints 0
_refine_ls_restrained_S_all 1.057
_refine_ls_R_factor_all 0.0493
_refine_ls_R_factor_gt 0.0373
_refine_ls_shift/su_max 0.000
_refine_ls_shift/su_mean 0.000
_refine_ls_structure_factor_coef Fsqd
_refine_ls_weighting_details 'w=1/[\s^2^(Fo^2^)+(0.0386P)^2^+0.2240P] where P=(Fo^2^+2Fc^2^)/3'
_refine_ls_weighting_scheme calc
_refine_ls_wR_factor_gt 0.0873
_refine_ls_wR_factor_ref 0.0935
_reflns_Friedel_coverage 0.000
_reflns_number_gt 2972
_reflns_number_total 3638
_reflns_threshold_expression >2\s(I)
_cod_data_source_file MAB4.cif
_cod_data_source_block MAB4
_cod_database_code 1569081
_shelx_shelxl_version_number 2018/3
_shelx_space_group_comment
;
The symmetry employed for this shelxl refinement is uniquely defined
by the following loop, which should always be used as a source of
symmetry information in preference to the above space-group names.
They are only intended as comments.
;
_shelx_estimated_absorpt_t_max 0.983
_shelx_estimated_absorpt_t_min 0.957
_olex2_refinement_description
;
1. Fixed Uiso
 At 1.2 times of:
  All N(H,H) groups
 At 1.5 times of:
  All C(H,H,H) groups, All O(H) groups
2.a Idealised Me refined as rotating group:
 C2(H2A,H2B,H2C), C3(H3A,H3B,H3C), C4(H4A,H4B,H4C), C5(H5A,H5B,H5C)
;
_olex2_submission_original_sample_id ' MAB/JM/1'
_olex2_submission_special_instructions 'No special instructions were received'

loop_
_space_group_symop_operation_xyz
'x, y, z'
'-x, -y, -z'

loop_
_atom_site_label
_atom_site_type_symbol
_atom_site_fract_x
_atom_site_fract_y
_atom_site_fract_z
_atom_site_U_iso_or_equiv
_atom_site_adp_type
_atom_site_occupancy
_atom_site_site_symmetry_order
_atom_site_calc_flag
_atom_site_refinement_flags_posn
_atom_site_refinement_flags_adp
_atom_site_refinement_flags_occupancy
_atom_site_disorder_assembly
_atom_site_disorder_group
B1 B 0.33603(16) 0.59841(15) 0.76680(16) 0.0136(3) Uani 1 1 d . . . . .
B2 B 0.48940(16) 0.71878(16) 0.85612(16) 0.0160(3) Uani 1 1 d . . . . .
B3 B 0.37857(15) 0.88515(16) 0.68390(16) 0.0137(3) Uani 1 1 d . . . . .
B4 B 0.12940(16) 0.37008(16) 0.90929(17) 0.0169(3) Uani 1 1 d . . . . .
B5 B 0.35072(16) 0.36891(16) 0.70914(16) 0.0148(3) Uani 1 1 d . . . . .
O1 O 0.43133(10) 0.59105(9) 0.85362(10) 0.0164(2) Uani 1 1 d . . . . .
O2 O 0.46362(10) 0.86757(10) 0.77246(10) 0.0163(2) Uani 1 1 d . . . . .
O3 O 0.32704(10) 0.76005(9) 0.67296(10) 0.0147(2) Uani 1 1 d . . . . .
O4 O 0.18104(10) 0.51845(10) 0.87534(10) 0.0159(2) Uani 1 1 d . . . . .
O5 O 0.22139(10) 0.28827(10) 0.83695(10) 0.0187(2) Uani 1 1 d . . . . .
O6 O 0.40140(9) 0.52012(9) 0.66689(10) 0.0152(2) Uani 1 1 d . . . . .
O7 O 0.57485(11) 0.70965(11) 0.93846(12) 0.0244(2) Uani 1 1 d . . . . .
H7 H 0.577(2) 0.615(2) 0.996(2) 0.037 Uiso 1 1 d . U . . .
O8 O 0.34289(10) 1.02664(10) 0.60798(10) 0.0174(2) Uani 1 1 d . . . . .
H8 H 0.3703(18) 1.1002(19) 0.6244(18) 0.026 Uiso 1 1 d . U . . .
O9 O -0.01304(11) 0.29763(11) 1.00873(11) 0.0254(2) Uani 1 1 d . . . . .
H9 H -0.067(2) 0.358(2) 1.044(2) 0.038 Uiso 1 1 d . U . . .
O10 O 0.42124(11) 0.29123(10) 0.62489(11) 0.0193(2) Uani 1 1 d . . . . .
H10 H 0.4865(19) 0.352(2) 0.534(2) 0.029 Uiso 1 1 d . U . . .
C1 C 0.13924(14) 0.84310(14) 0.38270(15) 0.0175(3) Uani 1 1 d . . . . .
C2 C 0.30521(18) 0.9084(2) 0.12031(17) 0.0326(4) Uani 1 1 d . . . . .
H2A H 0.346283 1.018486 0.079774 0.049 Uiso 1 1 calc R U . . .
H2B H 0.297639 0.888123 0.038181 0.049 Uiso 1 1 calc R U . . .
H2C H 0.373050 0.841865 0.162354 0.049 Uiso 1 1 calc R U . . .
C3 C 0.03206(17) 0.92884(17) 0.18413(17) 0.0274(3) Uani 1 1 d . . . . .
H3A H -0.057801 0.930543 0.266984 0.041 Uiso 1 1 calc R U . . .
H3B H 0.005403 0.858173 0.147108 0.041 Uiso 1 1 calc R U . . .
H3C H 0.067493 1.034437 0.100519 0.041 Uiso 1 1 calc R U . . .
C4 C -0.02220(17) 0.78161(19) 0.64697(17) 0.0299(3) Uani 1 1 d . . . . .
H4A H 0.009096 0.688336 0.711291 0.045 Uiso 1 1 calc R U . . .
H4B H -0.130823 0.782586 0.698142 0.045 Uiso 1 1 calc R U . . .
H4C H 0.037034 0.875350 0.629396 0.045 Uiso 1 1 calc R U . . .
C5 C -0.10779(18) 0.67360(18) 0.50482(19) 0.0340(4) Uani 1 1 d . . . . .
H5A H -0.066737 0.655288 0.413502 0.051 Uiso 1 1 calc R U . . .
H5B H -0.201117 0.720668 0.507905 0.051 Uiso 1 1 calc R U . . .
H5C H -0.130926 0.574002 0.595905 0.051 Uiso 1 1 calc R U . . .
N1 N 0.25985(13) 0.87533(15) 0.40740(15) 0.0230(3) Uani 1 1 d . . . . .
H1A H 0.3382(19) 0.9425(19) 0.329(2) 0.028 Uiso 1 1 d . U . . .
H1B H 0.2615(18) 0.8322(19) 0.501(2) 0.028 Uiso 1 1 d . U . . .
N2 N 0.15372(13) 0.87385(13) 0.24081(13) 0.0214(3) Uani 1 1 d . . . . .
N3 N 0.00486(13) 0.77946(14) 0.50057(13) 0.0225(3) Uani 1 1 d . . . . .

loop_
_atom_site_aniso_label
_atom_site_aniso_U_11
_atom_site_aniso_U_22
_atom_site_aniso_U_33
_atom_site_aniso_U_23
_atom_site_aniso_U_13
_atom_site_aniso_U_12
B1 0.0151(7) 0.0113(6) 0.0139(7) -0.0056(5) -0.0049(5) 0.0010(5)
B2 0.0168(7) 0.0151(7) 0.0169(7) -0.0074(6) -0.0066(6) 0.0013(5)
B3 0.0125(6) 0.0143(6) 0.0141(7) -0.0069(5) -0.0039(5) 0.0012(5)
B4 0.0182(7) 0.0145(7) 0.0167(7) -0.0072(6) -0.0049(6) 0.0006(5)
B5 0.0165(7) 0.0120(6) 0.0167(7) -0.0064(5) -0.0071(6) 0.0020(5)
O1 0.0212(5) 0.0125(4) 0.0188(5) -0.0071(4) -0.0109(4) 0.0029(3)
O2 0.0208(5) 0.0135(4) 0.0180(5) -0.0073(4) -0.0104(4) 0.0014(3)
O3 0.0178(4) 0.0114(4) 0.0173(5) -0.0068(4) -0.0086(4) 0.0015(3)
O4 0.0157(4) 0.0130(4) 0.0176(5) -0.0085(4) -0.0027(4) -0.0001(3)
O5 0.0187(5) 0.0133(4) 0.0201(5) -0.0091(4) -0.0006(4) -0.0013(4)
O6 0.0166(4) 0.0124(4) 0.0154(4) -0.0074(4) -0.0029(4) -0.0005(3)
O7 0.0343(6) 0.0156(5) 0.0298(6) -0.0072(4) -0.0227(5) 0.0022(4)
O8 0.0217(5) 0.0124(4) 0.0225(5) -0.0088(4) -0.0120(4) 0.0029(4)
O9 0.0205(5) 0.0182(5) 0.0296(6) -0.0147(4) 0.0046(4) -0.0037(4)
O10 0.0214(5) 0.0132(4) 0.0178(5) -0.0082(4) 0.0003(4) -0.0016(4)
C1 0.0181(6) 0.0164(6) 0.0207(7) -0.0092(5) -0.0092(5) 0.0046(5)
C2 0.0321(8) 0.0426(9) 0.0228(8) -0.0165(7) -0.0076(7) 0.0072(7)
C3 0.0333(8) 0.0264(7) 0.0308(8) -0.0114(6) -0.0226(7) 0.0042(6)
C4 0.0259(8) 0.0395(9) 0.0220(7) -0.0137(7) -0.0065(6) 0.0076(6)
C5 0.0263(8) 0.0320(8) 0.0378(9) -0.0065(7) -0.0155(7) -0.0073(6)
N1 0.0194(6) 0.0288(6) 0.0192(6) -0.0067(5) -0.0098(5) -0.0019(5)
N2 0.0229(6) 0.0254(6) 0.0199(6) -0.0113(5) -0.0109(5) 0.0036(5)
N3 0.0175(6) 0.0282(6) 0.0215(6) -0.0100(5) -0.0081(5) 0.0007(5)

loop_
_atom_type_symbol
_atom_type_description
_atom_type_scat_dispersion_real
_atom_type_scat_dispersion_imag
_atom_type_scat_source
C C 0.0033 0.0016 'International Tables Vol C Tables 4.2.6.8 and 6.1.1.4'
H H 0.0000 0.0000 'International Tables Vol C Tables 4.2.6.8 and 6.1.1.4'
B B 0.0013 0.0007 'International Tables Vol C Tables 4.2.6.8 and 6.1.1.4'
N N 0.0061 0.0033 'International Tables Vol C Tables 4.2.6.8 and 6.1.1.4'
O O 0.0106 0.0060 'International Tables Vol C Tables 4.2.6.8 and 6.1.1.4'

loop_
_geom_angle_atom_site_label_1
_geom_angle_atom_site_label_2
_geom_angle_atom_site_label_3
_geom_angle
_geom_angle_site_symmetry_1
_geom_angle_site_symmetry_3
_geom_angle_publ_flag
O1 B1 O6 109.67(10) . . ?
O3 B1 O1 111.07(9) . . ?
O3 B1 O4 108.70(10) . . ?
O3 B1 O6 108.97(10) . . ?
O4 B1 O1 108.73(10) . . ?
O4 B1 O6 109.67(9) . . ?
O1 B2 O2 120.95(11) . . ?
O7 B2 O1 122.79(12) . . ?
O7 B2 O2 116.27(11) . . ?
O3 B3 O2 120.80(11) . . ?
O8 B3 O2 121.02(11) . . ?
O8 B3 O3 118.17(11) . . ?
O4 B4 O5 120.35(11) . . ?
O9 B4 O4 122.69(12) . . ?
O9 B4 O5 116.91(11) . . ?
O6 B5 O5 121.24(11) . . ?
O6 B5 O10 122.08(12) . . ?
O10 B5 O5 116.63(11) . . ?
B2 O1 B1 123.55(10) . . ?
B2 O2 B3 119.10(10) . . ?
B3 O3 B1 123.82(10) . . ?
B4 O4 B1 123.03(10) . . ?
B5 O5 B4 118.76(10) . . ?
B5 O6 B1 121.96(10) . . ?
B2 O7 H7 112.0(12) . . ?
B3 O8 H8 115.1(11) . . ?
B4 O9 H9 112.4(12) . . ?
B5 O10 H10 113.9(11) . . ?
N1 C1 N2 119.51(12) . . ?
N1 C1 N3 119.51(12) . . ?
N2 C1 N3 120.98(11) . . ?
H2A C2 H2B 109.5 . . ?
H2A C2 H2C 109.5 . . ?
H2B C2 H2C 109.5 . . ?
N2 C2 H2A 109.5 . . ?
N2 C2 H2B 109.5 . . ?
N2 C2 H2C 109.5 . . ?
H3A C3 H3B 109.5 . . ?
H3A C3 H3C 109.5 . . ?
H3B C3 H3C 109.5 . . ?
N2 C3 H3A 109.5 . . ?
N2 C3 H3B 109.5 . . ?
N2 C3 H3C 109.5 . . ?
H4A C4 H4B 109.5 . . ?
H4A C4 H4C 109.5 . . ?
H4B C4 H4C 109.5 . . ?
N3 C4 H4A 109.5 . . ?
N3 C4 H4B 109.5 . . ?
N3 C4 H4C 109.5 . . ?
H5A C5 H5B 109.5 . . ?
H5A C5 H5C 109.5 . . ?
H5B C5 H5C 109.5 . . ?
N3 C5 H5A 109.5 . . ?
N3 C5 H5B 109.5 . . ?
N3 C5 H5C 109.5 . . ?
C1 N1 H1A 118.6(11) . . ?
C1 N1 H1B 121.2(10) . . ?
H1A N1 H1B 120.2(15) . . ?
C1 N2 C2 120.24(11) . . ?
C1 N2 C3 122.29(12) . . ?
C2 N2 C3 114.07(12) . . ?
C1 N3 C4 120.99(11) . . ?
C1 N3 C5 122.61(12) . . ?
C5 N3 C4 114.85(12) . . ?

loop_
_geom_bond_atom_site_label_1
_geom_bond_atom_site_label_2
_geom_bond_distance
_geom_bond_site_symmetry_2
_geom_bond_publ_flag
B1 O1 1.4757(16) . ?
B1 O3 1.4596(15) . ?
B1 O4 1.4748(16) . ?
B1 O6 1.4799(15) . ?
B2 O1 1.3608(16) . ?
B2 O2 1.3904(17) . ?
B2 O7 1.3562(17) . ?
B3 O2 1.3910(16) . ?
B3 O3 1.3607(15) . ?
B3 O8 1.3552(16) . ?
B4 O4 1.3609(16) . ?
B4 O5 1.3875(16) . ?
B4 O9 1.3526(17) . ?
B5 O5 1.3783(16) . ?
B5 O6 1.3600(15) . ?
B5 O10 1.3656(16) . ?
O7 H7 0.851(19) . ?
O8 H8 0.854(17) . ?
O9 H9 0.86(2) . ?
O10 H10 0.873(18) . ?
C1 N1 1.3299(17) . ?
C1 N2 1.3392(17) . ?
C1 N3 1.3434(17) . ?
C2 H2A 0.9800 . ?
C2 H2B 0.9800 . ?
C2 H2C 0.9800 . ?
C2 N2 1.4651(19) . ?
C3 H3A 0.9800 . ?
C3 H3B 0.9800 . ?
C3 H3C 0.9800 . ?
C3 N2 1.4706(17) . ?
C4 H4A 0.9800 . ?
C4 H4B 0.9800 . ?
C4 H4C 0.9800 . ?
C4 N3 1.4652(18) . ?
C5 H5A 0.9800 . ?
C5 H5B 0.9800 . ?
C5 H5C 0.9800 . ?
C5 N3 1.4642(18) . ?
N1 H1A 0.884(17) . ?
N1 H1B 0.894(18) . ?

loop_
_geom_hbond_atom_site_label_D
_geom_hbond_atom_site_label_H
_geom_hbond_atom_site_label_A
_geom_hbond_distance_DH
_geom_hbond_distance_HA
_geom_hbond_distance_DA
_geom_hbond_angle_DHA
_geom_hbond_site_symmetry_A
_geom_hbond_publ_flag
O7 H7 O1 0.851(19) 1.92(2) 2.7647(13) 173.5(18) 2_667 yes
O8 H8 O10 0.854(17) 1.895(17) 2.7350(12) 167.8(15) 1_565 yes
O9 H9 O4 0.86(2) 1.84(2) 2.7060(13) 177.9(18) 2_567 yes
O10 H10 O6 0.873(18) 1.828(18) 2.6946(13) 171.1(15) 2_666 yes
N1 H1A O2 0.884(17) 2.253(17) 3.0618(15) 152.0(14) 2_676 yes
N1 H1B O3 0.894(18) 1.959(18) 2.8274(15) 163.7(15) . yes

loop_
_geom_torsion_atom_site_label_1
_geom_torsion_atom_site_label_2
_geom_torsion_atom_site_label_3
_geom_torsion_atom_site_label_4
_geom_torsion
_geom_torsion_site_symmetry_1
_geom_torsion_site_symmetry_2
_geom_torsion_site_symmetry_3
_geom_torsion_site_symmetry_4
_geom_torsion_publ_flag
O1 B1 O3 B3 -10.07(16) . . . . ?
O1 B1 O4 B4 -100.51(13) . . . . ?
O1 B1 O6 B5 96.39(12) . . . . ?
O1 B2 O2 B3 -0.74(18) . . . . ?
O2 B2 O1 B1 -1.20(19) . . . . ?
O2 B3 O3 B1 9.13(18) . . . . ?
O3 B1 O1 B2 6.11(16) . . . . ?
O3 B1 O4 B4 138.46(11) . . . . ?
O3 B1 O6 B5 -141.83(11) . . . . ?
O3 B3 O2 B2 -3.10(18) . . . . ?
O4 B1 O1 B2 -113.46(12) . . . . ?
O4 B1 O3 B3 109.51(12) . . . . ?
O4 B1 O6 B5 -22.96(15) . . . . ?
O4 B4 O5 B5 -13.65(18) . . . . ?
O5 B4 O4 B1 -2.37(19) . . . . ?
O5 B5 O6 B1 9.66(18) . . . . ?
O6 B1 O1 B2 126.62(12) . . . . ?
O6 B1 O3 B3 -131.00(11) . . . . ?
O6 B1 O4 B4 19.41(16) . . . . ?
O6 B5 O5 B4 10.02(18) . . . . ?
O7 B2 O1 B1 178.94(12) . . . . ?
O7 B2 O2 B3 179.12(11) . . . . ?
O8 B3 O2 B2 175.95(11) . . . . ?
O8 B3 O3 B1 -169.94(11) . . . . ?
O9 B4 O4 B1 -179.85(12) . . . . ?
O9 B4 O5 B5 163.97(12) . . . . ?
O10 B5 O5 B4 -167.61(11) . . . . ?
O10 B5 O6 B1 -172.84(11) . . . . ?
N1 C1 N2 C2 13.89(19) . . . . ?
N1 C1 N2 C3 -144.09(13) . . . . ?
N1 C1 N3 C4 15.85(19) . . . . ?
N1 C1 N3 C5 -149.25(13) . . . . ?
N2 C1 N3 C4 -164.49(13) . . . . ?
N2 C1 N3 C5 30.42(19) . . . . ?
N3 C1 N2 C2 -165.77(12) . . . . ?
N3 C1 N2 C3 36.25(18) . . . . ?
